data_4331535
loop_
_publ_author_name
'Praneeth, V. K. K.'
'N\"ather, Christian'
'Peters, Gerhard'
'Lehnert, Nicolai'

_publ_section_title
;
 Spectroscopic Properties and Electronic Structure of Five- and
 Six-Coordinate Iron(II) Porphyrin NO Complexes:&#x00A0; Effect of the
 Axial N-Donor Ligand
;
_journal_issue 7
_journal_name_full 'Inorganic Chemistry'
_journal_page_first 2795
_journal_page_last 2811
_journal_paper_doi 10.1021/ic050865j
_journal_volume 45
_journal_year 2006
_chemical_formula_sum 'C51 H33 F8 Fe N7 O'
_chemical_formula_weight 967.69
_chemical_name_systematic
; 
 ? 
;
_space_group_IT_number 14
_symmetry_cell_setting monoclinic
_symmetry_space_group_name_Hall '-P 2ybc'
_symmetry_space_group_name_H-M 'P 1 21/c 1'
_atom_sites_solution_hydrogens geom
_atom_sites_solution_primary direct
_atom_sites_solution_secondary difmap
_audit_creation_method SHELXL-97
_cell_angle_alpha 90.00
_cell_angle_beta 96.072(9)
_cell_angle_gamma 90.00
_cell_formula_units_Z 4
_cell_length_a 13.1263(10)
_cell_length_b 12.8848(7)
_cell_length_c 25.8030(19)
_cell_measurement_temperature 293(2)
_cell_volume 4339.6(5)
_computing_structure_refinement 'SHELXL-97 (Sheldrick, 1997)'
_computing_structure_solution 'SHELXS-97 (Sheldrick, 1990)'
_diffrn_ambient_temperature 293(2)
_diffrn_measured_fraction_theta_full 0.961
_diffrn_measured_fraction_theta_max 0.961
_diffrn_radiation_monochromator graphite
_diffrn_radiation_source 'fine-focus sealed tube'
_diffrn_radiation_type MoK\a
_diffrn_radiation_wavelength 0.71073
_diffrn_reflns_av_R_equivalents 0.0338
_diffrn_reflns_av_sigmaI/netI 0.0249
_diffrn_reflns_limit_h_max 16
_diffrn_reflns_limit_h_min -16
_diffrn_reflns_limit_k_max 15
_diffrn_reflns_limit_k_min -15
_diffrn_reflns_limit_l_max 31
_diffrn_reflns_limit_l_min -31
_diffrn_reflns_number 33628
_diffrn_reflns_theta_full 25.93
_diffrn_reflns_theta_max 25.93
_diffrn_reflns_theta_min 2.30
_exptl_absorpt_coefficient_mu 0.431
_exptl_crystal_colour red
_exptl_crystal_density_diffrn 1.481
_exptl_crystal_density_method 'not measured'
_exptl_crystal_description block
_exptl_crystal_F_000 1976
_exptl_crystal_size_max 0.4
_exptl_crystal_size_mid 0.2
_exptl_crystal_size_min 0.2
_refine_diff_density_max 0.287
_refine_diff_density_min -0.279
_refine_diff_density_rms 0.045
_refine_ls_extinction_coef 0.0056(8)
_refine_ls_extinction_expression Fc^*^=kFc[1+0.001xFc^2^\l^3^/sin(2\q)]^-1/4^
_refine_ls_extinction_method SHELXL
_refine_ls_goodness_of_fit_ref 1.021
_refine_ls_hydrogen_treatment mixed
_refine_ls_matrix_type full
_refine_ls_number_parameters 619
_refine_ls_number_reflns 8143
_refine_ls_number_restraints 1
_refine_ls_restrained_S_all 1.021
_refine_ls_R_factor_all 0.0487
_refine_ls_R_factor_gt 0.0370
_refine_ls_shift/su_max 0.001
_refine_ls_shift/su_mean 0.000
_refine_ls_structure_factor_coef Fsqd
_refine_ls_weighting_details 'calc w=1/[\s^2^(Fo^2^)+(0.0619P)^2^+1.0280P] where P=(Fo^2^+2Fc^2^)/3'
_refine_ls_weighting_scheme calc
_refine_ls_wR_factor_gt 0.0950
_refine_ls_wR_factor_ref 0.1009
_reflns_number_gt 6593
_reflns_number_total 8143
_reflns_threshold_expression >2sigma(I)
_cod_data_source_file ic050865jsup1.cif
_cod_data_source_block nico6
_cod_original_sg_symbol_H-M 'P 21/c'
_cod_database_code 4331535

loop_
_symmetry_equiv_pos_as_xyz
'x, y, z'
'-x, y+1/2, -z+1/2'
'-x, -y, -z'
'x, -y-1/2, z-1/2'

loop_
_atom_site_label
_atom_site_type_symbol
_atom_site_fract_x
_atom_site_fract_y
_atom_site_fract_z
_atom_site_U_iso_or_equiv
_atom_site_adp_type
_atom_site_occupancy
_atom_site_symmetry_multiplicity
_atom_site_calc_flag
_atom_site_refinement_flags
_atom_site_disorder_assembly
_atom_site_disorder_group
Fe1 Fe 0.363098(18) 0.307806(17) 0.350278(9) 0.02331(9) Uani 1 1 d . A .
N1 N 0.50903(11) 0.26486(11) 0.34459(6) 0.0267(3) Uani 1 1 d . . .
N2 N 0.33317(11) 0.16459(11) 0.37706(6) 0.0264(3) Uani 1 1 d . . .
N3 N 0.22097(11) 0.35291(11) 0.36110(6) 0.0261(3) Uani 1 1 d . . .
N4 N 0.39719(11) 0.45288(11) 0.32933(6) 0.0263(3) Uani 1 1 d . . .
C1 C 0.58687(14) 0.32557(14) 0.32950(7) 0.0295(4) Uani 1 1 d . . .
C2 C 0.68020(15) 0.26614(15) 0.33096(9) 0.0372(5) Uani 1 1 d . . .
H2 H 0.7432 0.2898 0.3223 0.045 Uiso 1 1 calc R . .
C3 C 0.65917(15) 0.17020(15) 0.34719(9) 0.0376(5) Uani 1 1 d . . .
H3 H 0.7049 0.1151 0.3521 0.045 Uiso 1 1 calc R . .
C4 C 0.55236(14) 0.16872(13) 0.35551(7) 0.0292(4) Uani 1 1 d . . .
C5 C 0.50216(14) 0.08338(13) 0.37394(7) 0.0295(4) Uani 1 1 d . . .
C6 C 0.39966(14) 0.08165(13) 0.38307(7) 0.0286(4) Uani 1 1 d . . .
C7 C 0.34815(15) -0.00679(14) 0.40277(8) 0.0342(4) Uani 1 1 d . . .
H7 H 0.3761 -0.0723 0.4096 0.041 Uiso 1 1 calc R . .
C8 C 0.25242(15) 0.02306(14) 0.40939(8) 0.0342(4) Uani 1 1 d . . .
H8 H 0.2018 -0.0178 0.4218 0.041 Uiso 1 1 calc R . .
C9 C 0.24265(14) 0.13074(13) 0.39367(7) 0.0278(4) Uani 1 1 d . . .
C10 C 0.15516(14) 0.19039(13) 0.39559(7) 0.0292(4) Uani 1 1 d . . .
C11 C 0.14479(14) 0.29314(13) 0.37896(7) 0.0283(4) Uani 1 1 d . . .
C12 C 0.05112(14) 0.35222(14) 0.37685(8) 0.0333(4) Uani 1 1 d . . .
H12 H -0.0108 0.3299 0.3875 0.040 Uiso 1 1 calc R . .
C13 C 0.07001(14) 0.44565(14) 0.35660(8) 0.0345(4) Uani 1 1 d . . .
H13 H 0.0232 0.4994 0.3499 0.041 Uiso 1 1 calc R . .
C14 C 0.17611(13) 0.44701(13) 0.34731(7) 0.0285(4) Uani 1 1 d . . .
C15 C 0.22639(14) 0.53188(13) 0.32798(7) 0.0299(4) Uani 1 1 d . . .
C68 C 0.32924(14) 0.53421(13) 0.32006(7) 0.0284(4) Uani 1 1 d . . .
C17 C 0.38117(15) 0.62268(14) 0.30043(8) 0.0352(4) Uani 1 1 d . . .
H17 H 0.3524 0.6871 0.2918 0.042 Uiso 1 1 calc R . .
C18 C 0.47851(15) 0.59441(14) 0.29707(8) 0.0356(4) Uani 1 1 d . . .
H18 H 0.5298 0.6355 0.2855 0.043 Uiso 1 1 calc R . .
C19 C 0.48895(14) 0.48793(13) 0.31485(7) 0.0276(4) Uani 1 1 d . . .
C20 C 0.57832(14) 0.42973(14) 0.31513(7) 0.0291(4) Uani 1 1 d . . .
C21 C 0.56568(14) -0.01115(13) 0.38889(8) 0.0311(4) Uani 1 1 d . . .
C22 C 0.60358(17) -0.02879(15) 0.44021(8) 0.0405(5) Uani 1 1 d . . .
C23 C 0.66062(19) -0.11416(17) 0.45702(9) 0.0496(6) Uani 1 1 d . . .
H23 H 0.6825 -0.1237 0.4922 0.059 Uiso 1 1 calc R . .
C24 C 0.68444(18) -0.18517(16) 0.42018(10) 0.0494(6) Uani 1 1 d . . .
H24 H 0.7235 -0.2432 0.4305 0.059 Uiso 1 1 calc R . .
C25 C 0.65102(19) -0.17100(17) 0.36829(10) 0.0508(6) Uani 1 1 d . . .
H25 H 0.6674 -0.2188 0.3434 0.061 Uiso 1 1 calc R . .
C26 C 0.59276(17) -0.08451(16) 0.35386(8) 0.0416(5) Uani 1 1 d . . .
F1 F 0.58340(14) 0.04472(12) 0.47549(6) 0.0718(5) Uani 1 1 d . . .
F2 F 0.56068(14) -0.07016(12) 0.30305(5) 0.0733(5) Uani 1 1 d . . .
C31 C 0.06421(14) 0.14191(14) 0.41708(8) 0.0348(4) Uani 1 1 d . . .
C32 C -0.00144(16) 0.07277(16) 0.38915(10) 0.0446(5) Uani 1 1 d . . .
C33 C -0.08871(18) 0.0328(2) 0.40702(14) 0.0637(8) Uani 1 1 d . . .
H33 H -0.1303 -0.0137 0.3870 0.076 Uiso 1 1 calc R . .
C34 C -0.1123(2) 0.0636(3) 0.45518(15) 0.0766(10) Uani 1 1 d . . .
H34 H -0.1718 0.0389 0.4675 0.092 Uiso 1 1 calc R . .
C35 C -0.0497(2) 0.1302(2) 0.48560(12) 0.0688(8) Uani 1 1 d . . .
H35 H -0.0657 0.1501 0.5184 0.083 Uiso 1 1 calc R . .
C36 C 0.03765(18) 0.16680(18) 0.46620(10) 0.0489(6) Uani 1 1 d . . .
F3 F 0.02295(11) 0.04333(11) 0.34146(6) 0.0621(4) Uani 1 1 d . . .
F4 F 0.10078(13) 0.23033(13) 0.49642(6) 0.0679(4) Uani 1 1 d . . .
C41 C 0.16351(14) 0.62688(14) 0.31284(9) 0.0353(4) Uani 1 1 d . . .
C42 C 0.13230(16) 0.64972(18) 0.26120(10) 0.0458(5) Uani 1 1 d . . .
C43 C 0.07322(19) 0.7351(2) 0.24522(13) 0.0652(8) Uani 1 1 d . . .
H43 H 0.0546 0.7477 0.2100 0.078 Uiso 1 1 calc R . .
C44 C 0.0428(2) 0.8007(2) 0.28242(16) 0.0754(10) Uani 1 1 d . . .
H44 H 0.0021 0.8578 0.2724 0.091 Uiso 1 1 calc R . .
C45 C 0.0718(2) 0.78304(19) 0.33434(15) 0.0745(9) Uani 1 1 d . . .
H45 H 0.0512 0.8277 0.3596 0.089 Uiso 1 1 calc R . .
C46 C 0.1324(2) 0.69716(17) 0.34845(11) 0.0539(6) Uani 1 1 d . . .
F5 F 0.16165(12) 0.58437(14) 0.22474(6) 0.0699(4) Uani 1 1 d . . .
F6 F 0.16226(17) 0.68096(13) 0.39950(7) 0.0873(6) Uani 1 1 d . . .
C51 C 0.67116(14) 0.48160(14) 0.29824(8) 0.0309(4) Uani 1 1 d . . .
C52 C 0.72711(15) 0.55448(14) 0.32878(9) 0.0369(4) Uani 1 1 d . . .
C53 C 0.81318(17) 0.60404(17) 0.31432(11) 0.0506(6) Uani 1 1 d . . .
H53 H 0.8490 0.6518 0.3363 0.061 Uiso 1 1 calc R . .
C54 C 0.84421(17) 0.58075(19) 0.26659(12) 0.0566(7) Uani 1 1 d . . .
H54 H 0.9014 0.6139 0.2560 0.068 Uiso 1 1 calc R . .
C55 C 0.79215(18) 0.50884(19) 0.23395(11) 0.0513(6) Uani 1 1 d . . .
H55 H 0.8134 0.4933 0.2016 0.062 Uiso 1 1 calc R . .
C56 C 0.70776(16) 0.46089(16) 0.25086(9) 0.0402(5) Uani 1 1 d . . .
F7 F 0.69494(11) 0.57812(10) 0.37563(5) 0.0550(3) Uani 1 1 d . . .
F8 F 0.65809(12) 0.38858(11) 0.21935(6) 0.0618(4) Uani 1 1 d . . .
N5 N 0.32002(13) 0.28059(12) 0.28512(7) 0.0356(4) Uani 1 1 d D . .
O1 O 0.26109(17) 0.31658(16) 0.25100(7) 0.0650(6) Uani 0.90 1 d P A 1
O1A O 0.3633(17) 0.2510(19) 0.2501(8) 0.090(7) Uiso 0.10 1 d PD A 2
N6 N 0.40877(12) 0.34853(12) 0.43174(6) 0.0310(3) Uani 1 1 d . . .
C61 C 0.48639(17) 0.31046(16) 0.46234(8) 0.0392(5) Uani 1 1 d . A .
H61 H 0.5343 0.2646 0.4513 0.047 Uiso 1 1 calc R . .
N7 N 0.48836(15) 0.34558(14) 0.51141(7) 0.0443(4) Uani 1 1 d . . .
C62 C 0.4069(2) 0.4106(2) 0.51222(9) 0.0536(6) Uani 1 1 d . A .
H62 H 0.3883 0.4472 0.5408 0.064 Uiso 1 1 calc R . .
C63 C 0.35824(18) 0.41169(17) 0.46315(9) 0.0448(5) Uani 1 1 d . A .
H63 H 0.2994 0.4496 0.4525 0.054 Uiso 1 1 calc R . .
C64 C 0.5614(2) 0.3176(2) 0.55598(10) 0.0718(8) Uani 1 1 d . A .
H64A H 0.6196 0.2840 0.5438 0.108 Uiso 1 1 calc R . .
H64B H 0.5291 0.2714 0.5784 0.108 Uiso 1 1 calc R . .
H64C H 0.5833 0.3792 0.5749 0.108 Uiso 1 1 calc R . .
C71 C -0.2100(3) 0.3865(3) 0.46174(17) 0.0991(12) Uani 1 1 d . . .
H71A H -0.2685 0.4026 0.4375 0.149 Uiso 1 1 calc R . .
H71B H -0.2314 0.3766 0.4958 0.149 Uiso 1 1 calc R . .
H71C H -0.1782 0.3242 0.4509 0.149 Uiso 1 1 calc R . .
C72 C -0.1342(3) 0.4750(3) 0.46324(14) 0.0827(10) Uani 1 1 d . . .
H72A H -0.1147 0.4858 0.4284 0.099 Uiso 1 1 calc R . .
H72B H -0.1675 0.5378 0.4735 0.099 Uiso 1 1 calc R . .
C73 C -0.0398(3) 0.4577(3) 0.49965(13) 0.0785(9) Uani 1 1 d . . .
H73A H -0.0087 0.3929 0.4904 0.094 Uiso 1 1 calc R . .
H73B H -0.0595 0.4498 0.5346 0.094 Uiso 1 1 calc R . .

loop_
_atom_site_aniso_label
_atom_site_aniso_U_11
_atom_site_aniso_U_22
_atom_site_aniso_U_33
_atom_site_aniso_U_23
_atom_site_aniso_U_13
_atom_site_aniso_U_12
Fe1 0.02221(14) 0.02024(13) 0.02816(15) 0.00257(9) 0.00577(10) 0.00166(9)
N1 0.0262(7) 0.0223(7) 0.0326(8) 0.0033(6) 0.0082(6) 0.0021(6)
N2 0.0243(7) 0.0228(7) 0.0329(8) 0.0031(6) 0.0070(6) 0.0024(6)
N3 0.0245(7) 0.0228(7) 0.0311(8) 0.0028(6) 0.0042(6) 0.0008(6)
N4 0.0237(7) 0.0247(7) 0.0306(8) 0.0034(6) 0.0040(6) 0.0015(6)
C1 0.0260(9) 0.0295(9) 0.0344(10) 0.0013(7) 0.0098(8) 0.0012(7)
C2 0.0249(9) 0.0346(10) 0.0544(13) 0.0032(9) 0.0147(9) 0.0016(8)
C3 0.0284(10) 0.0316(10) 0.0543(13) 0.0061(8) 0.0110(9) 0.0089(7)
C4 0.0287(9) 0.0248(8) 0.0353(10) 0.0021(7) 0.0091(8) 0.0064(7)
C5 0.0312(9) 0.0234(8) 0.0347(10) 0.0021(7) 0.0070(8) 0.0056(7)
C6 0.0305(9) 0.0229(8) 0.0330(9) 0.0041(7) 0.0068(8) 0.0039(7)
C7 0.0361(10) 0.0231(9) 0.0447(11) 0.0079(8) 0.0098(9) 0.0041(7)
C8 0.0355(10) 0.0258(9) 0.0429(11) 0.0090(8) 0.0113(9) -0.0015(7)
C9 0.0280(9) 0.0237(8) 0.0324(9) 0.0033(7) 0.0072(8) -0.0010(7)
C10 0.0256(9) 0.0288(9) 0.0342(10) 0.0025(7) 0.0076(8) -0.0015(7)
C11 0.0257(9) 0.0283(9) 0.0317(9) 0.0023(7) 0.0067(8) 0.0003(7)
C12 0.0235(9) 0.0331(9) 0.0445(11) 0.0034(8) 0.0087(8) 0.0026(7)
C13 0.0262(9) 0.0313(10) 0.0462(11) 0.0067(8) 0.0051(9) 0.0084(7)
C14 0.0258(9) 0.0260(9) 0.0339(10) 0.0042(7) 0.0038(8) 0.0046(7)
C15 0.0281(9) 0.0260(9) 0.0352(10) 0.0050(7) 0.0007(8) 0.0048(7)
C68 0.0291(9) 0.0232(8) 0.0328(9) 0.0062(7) 0.0024(8) 0.0022(7)
C17 0.0340(10) 0.0257(9) 0.0456(11) 0.0104(8) 0.0028(9) 0.0004(7)
C18 0.0320(10) 0.0276(9) 0.0474(12) 0.0096(8) 0.0046(9) -0.0037(7)
C19 0.0282(9) 0.0242(8) 0.0309(9) 0.0029(7) 0.0058(8) -0.0023(7)
C20 0.0275(9) 0.0280(9) 0.0328(9) 0.0009(7) 0.0077(8) -0.0025(7)
C21 0.0270(9) 0.0258(9) 0.0414(11) 0.0062(7) 0.0077(8) 0.0054(7)
C22 0.0478(12) 0.0322(10) 0.0416(11) 0.0000(8) 0.0056(10) 0.0057(9)
C23 0.0568(14) 0.0411(12) 0.0478(13) 0.0107(10) -0.0080(11) 0.0076(10)
C24 0.0492(13) 0.0291(10) 0.0685(16) 0.0095(10) -0.0012(12) 0.0103(9)
C25 0.0568(14) 0.0357(11) 0.0597(15) -0.0030(10) 0.0050(12) 0.0196(10)
C26 0.0460(12) 0.0373(11) 0.0409(11) 0.0021(9) 0.0026(10) 0.0119(9)
F1 0.1106(13) 0.0584(9) 0.0438(8) -0.0103(6) -0.0046(8) 0.0315(9)
F2 0.1033(13) 0.0749(10) 0.0400(8) -0.0032(7) -0.0005(8) 0.0471(9)
C31 0.0278(9) 0.0283(9) 0.0500(12) 0.0117(8) 0.0122(9) 0.0044(7)
C32 0.0301(10) 0.0344(10) 0.0702(16) 0.0089(10) 0.0099(10) 0.0023(8)
C33 0.0318(12) 0.0511(14) 0.108(2) 0.0241(15) 0.0064(14) -0.0065(10)
C34 0.0402(14) 0.083(2) 0.112(3) 0.048(2) 0.0318(17) 0.0043(14)
C35 0.0542(16) 0.086(2) 0.0727(19) 0.0313(16) 0.0380(15) 0.0140(15)
C36 0.0434(12) 0.0518(13) 0.0543(14) 0.0168(11) 0.0179(11) 0.0110(10)
F3 0.0460(8) 0.0600(9) 0.0798(10) -0.0190(7) 0.0047(7) -0.0078(6)
F4 0.0684(10) 0.0851(11) 0.0520(8) -0.0091(8) 0.0153(8) 0.0031(8)
C41 0.0255(9) 0.0262(9) 0.0541(12) 0.0119(8) 0.0036(9) 0.0029(7)
C42 0.0320(11) 0.0478(12) 0.0569(14) 0.0171(11) 0.0015(10) -0.0008(9)
C43 0.0400(13) 0.0608(16) 0.090(2) 0.0452(16) -0.0137(14) -0.0049(12)
C44 0.0451(14) 0.0368(13) 0.141(3) 0.0288(17) -0.0083(17) 0.0085(11)
C45 0.0638(17) 0.0346(13) 0.125(3) -0.0019(15) 0.0095(18) 0.0179(12)
C46 0.0563(14) 0.0363(12) 0.0687(16) 0.0042(11) 0.0049(13) 0.0121(10)
F5 0.0646(10) 0.0961(12) 0.0473(8) 0.0105(8) -0.0022(7) 0.0109(9)
F6 0.1233(16) 0.0742(11) 0.0637(10) -0.0115(8) 0.0072(11) 0.0366(11)
C51 0.0263(9) 0.0264(9) 0.0412(11) 0.0043(7) 0.0089(8) 0.0014(7)
C52 0.0336(10) 0.0281(9) 0.0497(12) -0.0005(8) 0.0071(9) 0.0023(8)
C53 0.0324(11) 0.0360(11) 0.0827(18) 0.0034(11) 0.0032(12) -0.0070(9)
C54 0.0331(11) 0.0487(13) 0.092(2) 0.0209(13) 0.0228(13) -0.0033(10)
C55 0.0452(13) 0.0519(13) 0.0614(15) 0.0141(11) 0.0270(12) 0.0042(10)
C56 0.0398(11) 0.0360(10) 0.0465(12) 0.0029(9) 0.0130(10) -0.0015(8)
F7 0.0603(8) 0.0516(8) 0.0539(8) -0.0159(6) 0.0096(7) -0.0055(6)
F8 0.0736(10) 0.0647(9) 0.0500(8) -0.0149(7) 0.0206(7) -0.0186(7)
N5 0.0415(9) 0.0318(8) 0.0344(9) -0.0022(7) 0.0081(8) -0.0057(7)
O1 0.0765(14) 0.0723(13) 0.0418(10) -0.0023(9) -0.0153(10) 0.0065(11)
N6 0.0337(8) 0.0287(7) 0.0310(8) 0.0014(6) 0.0056(7) 0.0009(6)
C61 0.0419(11) 0.0399(11) 0.0350(10) -0.0002(8) 0.0000(9) 0.0060(9)
N7 0.0517(11) 0.0471(10) 0.0331(9) 0.0037(8) -0.0004(8) -0.0049(9)
C62 0.0620(15) 0.0641(15) 0.0365(12) -0.0121(11) 0.0126(11) 0.0031(12)
C63 0.0459(12) 0.0482(12) 0.0413(12) -0.0060(9) 0.0086(10) 0.0116(10)
C64 0.081(2) 0.086(2) 0.0432(14) 0.0125(13) -0.0172(14) -0.0057(16)
C71 0.090(3) 0.094(3) 0.111(3) -0.009(2) 0.004(2) 0.014(2)
C72 0.073(2) 0.100(2) 0.076(2) -0.0065(18) 0.0121(17) 0.0290(19)
C73 0.086(2) 0.088(2) 0.0623(17) -0.0034(16) 0.0128(17) 0.0230(16)

loop_
_atom_type_symbol
_atom_type_description
_atom_type_scat_dispersion_real
_atom_type_scat_dispersion_imag
_atom_type_scat_source
C C 0.0033 0.0016 'International Tables Vol C Tables 4.2.6.8 and 6.1.1.4'
H H 0.0000 0.0000 'International Tables Vol C Tables 4.2.6.8 and 6.1.1.4'
N N 0.0061 0.0033 'International Tables Vol C Tables 4.2.6.8 and 6.1.1.4'
O O 0.0106 0.0060 'International Tables Vol C Tables 4.2.6.8 and 6.1.1.4'
F F 0.0171 0.0103 'International Tables Vol C Tables 4.2.6.8 and 6.1.1.4'
Fe Fe 0.3463 0.8444 'International Tables Vol C Tables 4.2.6.8 and 6.1.1.4'

loop_
_geom_angle_atom_site_label_1
_geom_angle_atom_site_label_2
_geom_angle_atom_site_label_3
_geom_angle
_geom_angle_site_symmetry_3
N5 Fe1 N3 88.91(7) .
N5 Fe1 N4 89.23(7) .
N3 Fe1 N4 90.28(6) .
N5 Fe1 N1 95.04(7) .
N3 Fe1 N1 176.04(6) .
N4 Fe1 N1 89.74(6) .
N5 Fe1 N2 95.20(7) .
N3 Fe1 N2 89.98(6) .
N4 Fe1 N2 175.57(6) .
N1 Fe1 N2 89.71(6) .
N5 Fe1 N6 176.39(7) .
N3 Fe1 N6 87.77(6) .
N4 Fe1 N6 89.37(6) .
N1 Fe1 N6 88.27(6) .
N2 Fe1 N6 86.21(6) .
C1 N1 C4 105.43(14) .
C1 N1 Fe1 127.23(11) .
C4 N1 Fe1 127.34(12) .
C9 N2 C6 106.06(14) .
C9 N2 Fe1 126.92(11) .
C6 N2 Fe1 127.02(12) .
C14 N3 C11 105.80(14) .
C14 N3 Fe1 126.77(12) .
C11 N3 Fe1 127.14(11) .
C19 N4 C68 105.79(14) .
C19 N4 Fe1 127.25(11) .
C68 N4 Fe1 126.48(12) .
N1 C1 C20 125.57(16) .
N1 C1 C2 110.18(15) .
C20 C1 C2 124.24(17) .
C3 C2 C1 107.15(17) .
C2 C3 C4 107.10(16) .
N1 C4 C5 125.42(16) .
N1 C4 C3 110.14(16) .
C5 C4 C3 124.40(16) .
C6 C5 C4 124.91(16) .
C6 C5 C21 117.65(16) .
C4 C5 C21 117.27(16) .
N2 C6 C5 125.53(16) .
N2 C6 C7 109.69(16) .
C5 C6 C7 124.72(16) .
C8 C7 C6 107.34(16) .
C7 C8 C9 107.18(17) .
N2 C9 C10 125.52(15) .
N2 C9 C8 109.72(15) .
C10 C9 C8 124.77(17) .
C9 C10 C11 124.72(17) .
C9 C10 C31 118.38(16) .
C11 C10 C31 116.89(16) .
N3 C11 C10 125.62(16) .
N3 C11 C12 109.75(15) .
C10 C11 C12 124.62(17) .
C13 C12 C11 107.19(17) .
C12 C13 C14 107.28(16) .
N3 C14 C15 125.17(16) .
N3 C14 C13 109.95(15) .
C15 C14 C13 124.88(16) .
C68 C15 C14 125.02(16) .
C68 C15 C41 117.39(16) .
C14 C15 C41 117.56(16) .
N4 C68 C15 125.40(16) .
N4 C68 C17 109.82(16) .
C15 C68 C17 124.79(16) .
C18 C17 C68 107.23(16) .
C17 C18 C19 107.21(17) .
N4 C19 C20 125.72(15) .
N4 C19 C18 109.94(16) .
C20 C19 C18 124.30(17) .
C19 C20 C1 124.36(17) .
C19 C20 C51 118.06(15) .
C1 C20 C51 117.58(16) .
C26 C21 C22 115.01(17) .
C26 C21 C5 124.15(18) .
C22 C21 C5 120.82(17) .
F1 C22 C23 118.97(19) .
F1 C22 C21 116.80(17) .
C23 C22 C21 124.2(2) .
C22 C23 C24 118.0(2) .
C25 C24 C23 120.70(19) .
C24 C25 C26 118.7(2) .
F2 C26 C21 117.89(17) .
F2 C26 C25 118.7(2) .
C21 C26 C25 123.4(2) .
C32 C31 C36 114.89(19) .
C32 C31 C10 123.28(19) .
C36 C31 C10 121.78(19) .
F3 C32 C33 118.8(2) .
F3 C32 C31 117.20(18) .
C33 C32 C31 124.0(3) .
C34 C33 C32 118.0(3) .
C33 C34 C35 121.3(2) .
C34 C35 C36 118.3(3) .
F4 C36 C35 118.6(2) .
F4 C36 C31 118.0(2) .
C35 C36 C31 123.4(3) .
C46 C41 C42 114.99(19) .
C46 C41 C15 123.58(19) .
C42 C41 C15 121.4(2) .
F5 C42 C43 118.7(2) .
F5 C42 C41 117.49(19) .
C43 C42 C41 123.8(3) .
C44 C43 C42 118.5(3) .
C43 C44 C45 120.7(2) .
C44 C45 C46 118.7(3) .
F6 C46 C41 118.11(19) .
F6 C46 C45 118.6(3) .
C41 C46 C45 123.3(3) .
C52 C51 C56 114.82(18) .
C52 C51 C20 122.46(18) .
C56 C51 C20 122.71(17) .
F7 C52 C53 118.48(19) .
F7 C52 C51 117.57(17) .
C53 C52 C51 124.0(2) .
C54 C53 C52 118.0(2) .
C53 C54 C55 121.3(2) .
C56 C55 C54 118.0(2) .
F8 C56 C55 118.0(2) .
F8 C56 C51 118.11(18) .
C55 C56 C51 123.9(2) .
O1A N5 O1 83.6(12) .
O1A N5 Fe1 131.8(12) .
O1 N5 Fe1 138.01(16) .
C61 N6 C63 105.02(17) .
C61 N6 Fe1 127.10(14) .
C63 N6 Fe1 127.66(13) .
N6 C61 N7 112.14(19) .
C61 N7 C62 106.59(18) .
C61 N7 C64 127.2(2) .
C62 N7 C64 126.2(2) .
C63 C62 N7 106.6(2) .
C62 C63 N6 109.7(2) .
C73 C72 C71 113.8(3) .
C72 C73 C73 115.3(4) 3_566

loop_
_geom_bond_atom_site_label_1
_geom_bond_atom_site_label_2
_geom_bond_distance
_geom_bond_site_symmetry_2
Fe1 N5 1.7515(17) .
Fe1 N3 2.0016(15) .
Fe1 N4 2.0094(14) .
Fe1 N1 2.0141(15) .
Fe1 N2 2.0234(14) .
Fe1 N6 2.1877(16) .
N1 C1 1.375(2) .
N1 C4 1.380(2) .
N2 C9 1.376(2) .
N2 C6 1.378(2) .
N3 C14 1.378(2) .
N3 C11 1.380(2) .
N4 C19 1.375(2) .
N4 C68 1.380(2) .
C1 C20 1.394(3) .
C1 C2 1.442(3) .
C2 C3 1.343(3) .
C3 C4 1.441(3) .
C4 C5 1.391(3) .
C5 C6 1.390(3) .
C5 C21 1.503(2) .
C6 C7 1.445(3) .
C7 C8 1.342(3) .
C8 C9 1.447(2) .
C9 C10 1.387(2) .
C10 C11 1.394(2) .
C10 C31 1.504(3) .
C11 C12 1.442(2) .
C12 C13 1.346(3) .
C13 C14 1.438(3) .
C14 C15 1.396(3) .
C15 C68 1.387(3) .
C15 C41 1.505(2) .
C68 C17 1.447(2) .
C17 C18 1.340(3) .
C18 C19 1.448(2) .
C19 C20 1.392(3) .
C20 C51 1.495(3) .
C21 C26 1.380(3) .
C21 C22 1.383(3) .
C22 F1 1.359(2) .
C22 C23 1.375(3) .
C23 C24 1.379(3) .
C24 C25 1.376(3) .
C25 C26 1.380(3) .
C26 F2 1.347(2) .
C31 C32 1.387(3) .
C31 C36 1.387(3) .
C32 F3 1.358(3) .
C32 C33 1.379(3) .
C33 C34 1.371(5) .
C34 C35 1.376(5) .
C35 C36 1.381(4) .
C36 F4 1.352(3) .
C41 C46 1.382(3) .
C41 C42 1.383(3) .
C42 F5 1.349(3) .
C42 C43 1.383(3) .
C43 C44 1.370(5) .
C44 C45 1.372(5) .
C45 C46 1.389(3) .
C46 F6 1.350(3) .
C51 C52 1.385(3) .
C51 C56 1.386(3) .
C52 F7 1.357(2) .
C52 C53 1.383(3) .
C53 C54 1.371(4) .
C54 C55 1.383(4) .
C55 C56 1.379(3) .
C56 F8 1.357(2) .
N5 O1A 1.179(16) .
N5 O1 1.202(2) .
N6 C61 1.316(3) .
N6 C63 1.369(3) .
C61 N7 1.342(3) .
N7 C62 1.360(3) .
N7 C64 1.462(3) .
C62 C63 1.357(3) .
C71 C72 1.511(5) .
C72 C73 1.491(4) .
C73 C73 1.508(7) 3_566
